data_2001056
loop_
_publ_author_name
'Steel, P. J.'
'Katritzky, A. R.'
'Greenhill, J. V.'
'Hitchings, G. J.'
'Zhao, X.'

_publ_section_title
;
 Structures of two 4,5-dihydro-3<i>H</i>-pyrroles (1-pyrrolines)
;
_journal_issue 2
_journal_name_full 'Acta Crystallographica Section C'
_journal_page_first 325
_journal_page_last 328
_journal_paper_doi 10.1107/S0108270191008909
_journal_volume 48
_journal_year 1992
_chemical_formula_sum 'C20 H19 N O'
_chemical_formula_weight 289.4
_space_group_IT_number 14
_space_group_name_Hall '-P 2yn'
_space_group_name_H-M_alt 'P 1 21/n 1'
_symmetry_cell_setting monoclinic
_symmetry_space_group_name_Hall '-P 2yn'
_symmetry_space_group_name_H-M 'P 1 21/n 1'
_cell_angle_alpha 90
_cell_angle_beta 105.51(3)
_cell_angle_gamma 90
_cell_formula_units_Z 4
_cell_length_a 12.061(4)
_cell_length_b 7.666(3)
_cell_length_c 17.206(6)
_cell_volume 1532.9(10)
_diffrn_radiation_type Mo
_diffrn_radiation_wavelength 0.7107
_exptl_absorpt_coefficient_mu 0.07
_exptl_crystal_density_diffrn 1.254
_exptl_crystal_F_000 616
_cod_data_source_file ab0232.cif
_cod_data_source_block ab0232b
_cod_original_cell_volume 1533.0(10)
_cod_original_formula_sum 'C20 H19 N1 O1'
_cod_database_code 2001056

loop_
_space_group_symop_id
_space_group_symop_operation_xyz
1 x,y,z
2 -x+1/2,y+1/2,-z+1/2
3 -x,-y,-z
4 x+1/2,-y+1/2,z+1/2

loop_
_atom_site_label
_atom_site_fract_x
_atom_site_fract_y
_atom_site_fract_z
_atom_site_U_iso_or_equiv
C(1) -.0312(2) .2192(3) .33960(10) .0200(10)
N(2) .0361(2) .3484(3) .36700(10) .0230(10)
C(3) .1533(2) .3094(3) .36080(10) .0220(10)
C(3A) .1399(2) .1402(3) .30700(10) .0220(10)
C(4) .2438(2) .0197(3) .32640(10) .0250(10)
O(4) .32390(10) .0468(2) .29650(10) .0340(10)
C(5) .2450(2) -.1304(3) .38270(10) .0280(10)
C(6) .1271(2) -.2195(3) .36750(10) .0270(10)
C(7) .0361(2) -.0873(3) .37490(10) .0250(10)
C(7A) .0248(2) .0617(3) .31330(10) .0220(10)
C(11) -.1539(2) .2218(3) .34020(10) .0210(10)
C(12) -.1891(2) .3180(3) .39830(10) .0250(10)
C(13) -.3038(2) .3187(3) .3995(2) .0300(10)
C(14) -.3848(2) .2268(3) .34190(10) .0300(10)
C(15) -.3512(2) .1337(3) .28300(10) .0270(10)
C(16) -.2360(2) .1291(3) .28260(10) .0240(10)
C(31) .2390(2) .2925(3) .44280(10) .0210(10)
C(32) .3558(2) .3143(3) .44900(10) .0280(10)
C(33) .4381(2) .2807(3) .5204(2) .0360(10)
C(34) .4046(2) .2275(3) .5878(2) .0360(10)
C(35) .2886(2) .2132(3) .58360(10) .0320(10)
C(36) .2065(2) .2459(3) .51170(10) .0240(10)

loop_
_geom_bond_atom_site_label_1
_geom_bond_atom_site_label_2
_geom_bond_distance
C(1) N(2) 1.288(3)
C(1) C(11) 1.484(3)
C(3) C(3A) 1.577(3)
C(3A) C(4) 1.520(3)
C(4) O(4) 1.228(3)
C(5) C(6) 1.535(3)
C(7) C(7A) 1.540(3)
C(11) C(16) 1.394(3)
C(13) C(14) 1.384(3)
C(15) C(16) 1.391(3)
C(31) C(36) 1.390(4)
C(33) C(34) 1.386(4)
C(35) C(36) 1.386(3)
C(1) C(7A) 1.510(3)
N(2) C(3) 1.476(3)
C(3) C(31) 1.516(3)
C(3A) C(7A) 1.543(3)
C(4) C(5) 1.501(3)
C(6) C(7) 1.525(3)
C(11) C(12) 1.396(3)
C(12) C(13) 1.389(3)
C(14) C(15) 1.386(4)
C(31) C(32) 1.394(3)
C(32) C(33) 1.383(3)
C(34) C(35) 1.387(4)
